data_7151318
loop_
_publ_author_name
'Ju-Nam, Yon'
'Bricklebank, Neil'
'Allen, David W.'
'Gardiner, Philip H. E.'
'Light, Mark E.'
'Hursthouse, Michael B.'

_publ_section_title
;
 Phosphonioalkylthiosulfate zwitterions--new masked thiol ligands for
 the formation of cationic functionalised gold nanoparticles.
;
_journal_issue 23
_journal_name_full 'Organic &amp; biomolecular chemistry'
_journal_page_first 4345
_journal_page_last 4351
_journal_paper_doi 10.1039/b610480k
_journal_volume 4
_journal_year 2006
_chemical_formula_sum 'C21 H21 O3 P S2'
_chemical_formula_weight 416.47
_chemical_name_systematic
;
?
;
_space_group_IT_number 14
_symmetry_cell_setting monoclinic
_symmetry_space_group_name_Hall '-P 2yn'
_symmetry_space_group_name_H-M 'P 1 21/n 1'
_atom_sites_solution_hydrogens geom
_atom_sites_solution_primary direct
_atom_sites_solution_secondary difmap
_audit_creation_method SHELXL-97
_cell_angle_alpha 90.00
_cell_angle_beta 106.5610(10)
_cell_angle_gamma 90.00
_cell_formula_units_Z 4
_cell_length_a 11.6475(3)
_cell_length_b 14.2692(3)
_cell_length_c 12.0730(3)
_cell_measurement_temperature 120(2)
_cell_volume 1923.30(8)
_computing_cell_refinement 'DENZO (Otwinowski and MInor, 1997)'
_computing_data_collection 'COLLECT (Hooft, 1998)'
_computing_data_reduction 'DENZO, COLLECT, MAXUS (Mackay et al., 1998)'
_computing_molecular_graphics 'CAMERON (Watkin, et al., 1993)'
_computing_publication_material 'WINGX (Farrugia, 1998)'
_computing_structure_refinement 'SHELXL-97 (Sheldrick, 1997)'
_computing_structure_solution 'SHELXS-97 (Sheldrick, 1990)'
_diffrn_measured_fraction_theta_full 0.997
_diffrn_measured_fraction_theta_max 0.997
_diffrn_reflns_av_R_equivalents 0.0434
_diffrn_reflns_av_sigmaI/netI 0.0600
_diffrn_reflns_limit_h_max 13
_diffrn_reflns_limit_h_min -13
_diffrn_reflns_limit_k_max 15
_diffrn_reflns_limit_k_min -16
_diffrn_reflns_limit_l_max 14
_diffrn_reflns_limit_l_min -14
_diffrn_reflns_number 6267
_diffrn_reflns_theta_full 25.02
_diffrn_reflns_theta_max 25.02
_diffrn_reflns_theta_min 3.39
_exptl_absorpt_coefficient_mu 0.380
_exptl_absorpt_correction_T_max 0.9924
_exptl_absorpt_correction_T_min 0.9530
_exptl_absorpt_correction_type multi-scan
_exptl_absorpt_process_details 'SORTAV (Blessing, 1997)'
_exptl_crystal_density_diffrn 1.438
_exptl_crystal_density_method 'not measured'
_exptl_crystal_F_000 872
_exptl_crystal_size_max 0.10
_exptl_crystal_size_mid 0.04
_exptl_crystal_size_min 0.02
_refine_diff_density_max 0.311
_refine_diff_density_min -0.444
_refine_diff_density_rms 0.067
_refine_ls_extinction_coef none
_refine_ls_extinction_method none
_refine_ls_goodness_of_fit_ref 1.043
_refine_ls_hydrogen_treatment constr
_refine_ls_matrix_type full
_refine_ls_number_parameters 244
_refine_ls_number_reflns 3381
_refine_ls_number_restraints 0
_refine_ls_restrained_S_all 1.043
_refine_ls_R_factor_all 0.0565
_refine_ls_R_factor_gt 0.0416
_refine_ls_shift/su_max 0.005
_refine_ls_shift/su_mean 0.001
_refine_ls_structure_factor_coef Fsqd
_refine_ls_weighting_details 'calc w=1/[\s^2^(Fo^2^)+(0.0454P)^2^+0.9614P] where P=(Fo^2^+2Fc^2^)/3'
_refine_ls_weighting_scheme calc
_refine_ls_wR_factor_gt 0.0994
_refine_ls_wR_factor_ref 0.1068
_reflns_number_gt 2700
_reflns_number_total 3381
_reflns_threshold_expression >2sigma(I)
_cod_data_source_file b610480k.txt
_cod_data_source_block 03src0357
_cod_depositor_comments
;
The following automatic conversions were performed:
'_symmetry_cell_setting' value 'Monoclinic' changed to 'monoclinic'
according to '/home/saulius/struct/CIF-dictionaries/cif_core.dic'
dictionary named 'cif_core.dic' version 2.4.1 from
2010-06-29.

'_exptl_absorpt_correction_type' value 'Multi-scan' changed
to 'multi-scan' according to
'/home/saulius/struct/CIF-dictionaries/cif_core.dic' dictionary named
'cif_core.dic' version 2.4.1 from 2010-06-29.

Automatic conversion script
Id: cif_fix_enum 1527 2010-12-29 10:47:43Z saulius 
;
_cod_original_sg_symbol_H-M P21/n
_cod_database_code 7151318

loop_
_symmetry_equiv_pos_as_xyz
'x, y, z'
'-x+1/2, y+1/2, -z+1/2'
'-x, -y, -z'
'x-1/2, -y-1/2, z-1/2'

loop_
_atom_site_label
_atom_site_type_symbol
_atom_site_fract_x
_atom_site_fract_y
_atom_site_fract_z
_atom_site_U_iso_or_equiv
_atom_site_adp_type
_atom_site_occupancy
_atom_site_symmetry_multiplicity
_atom_site_calc_flag
_atom_site_refinement_flags
_atom_site_disorder_assembly
_atom_site_disorder_group
C1 C 0.9851(2) 0.14913(17) 0.2065(2) 0.0182(6) Uani 1 1 d . . .
C2 C 1.0579(2) 0.18931(19) 0.3079(2) 0.0237(6) Uani 1 1 d . . .
H2 H 1.0814 0.2531 0.3088 0.028 Uiso 1 1 calc R . .
C3 C 1.0952(2) 0.1356(2) 0.4066(2) 0.0274(6) Uani 1 1 d . . .
H3 H 1.1427 0.1631 0.4763 0.033 Uiso 1 1 calc R . .
C4 C 1.0639(2) 0.0418(2) 0.4045(2) 0.0259(6) Uani 1 1 d . . .
H4 H 1.0923 0.0048 0.4723 0.031 Uiso 1 1 calc R . .
C5 C 0.9917(2) 0.00153(19) 0.3047(2) 0.0232(6) Uani 1 1 d . . .
H5 H 0.9694 -0.0626 0.3040 0.028 Uiso 1 1 calc R . .
C6 C 0.9521(2) 0.05560(18) 0.2055(2) 0.0198(6) Uani 1 1 d . . .
H6 H 0.9022 0.0285 0.1366 0.024 Uiso 1 1 calc R . .
C7 C 0.8313(2) 0.15578(16) -0.0293(2) 0.0171(5) Uani 1 1 d . . .
C8 C 0.8469(2) 0.12843(17) -0.1349(2) 0.0201(6) Uani 1 1 d . . .
H8 H 0.9174 0.1458 -0.1546 0.024 Uiso 1 1 calc R . .
C9 C 0.7589(2) 0.07576(18) -0.2111(2) 0.0225(6) Uani 1 1 d . . .
H9 H 0.7694 0.0568 -0.2831 0.027 Uiso 1 1 calc R . .
C10 C 0.6555(2) 0.05060(17) -0.1829(2) 0.0224(6) Uani 1 1 d . . .
H10 H 0.5961 0.0139 -0.2352 0.027 Uiso 1 1 calc R . .
C11 C 0.6387(2) 0.07900(17) -0.0782(2) 0.0216(6) Uani 1 1 d . . .
H11 H 0.5677 0.0620 -0.0592 0.026 Uiso 1 1 calc R . .
C12 C 0.7259(2) 0.13212(17) -0.0020(2) 0.0198(6) Uani 1 1 d . . .
H12 H 0.7142 0.1525 0.0689 0.024 Uiso 1 1 calc R . .
C13 C 0.8926(2) 0.33120(17) 0.1051(2) 0.0174(5) Uani 1 1 d . . .
C14 C 0.8947(2) 0.40399(18) 0.0278(2) 0.0206(6) Uani 1 1 d . . .
H14 H 0.9210 0.3924 -0.0386 0.025 Uiso 1 1 calc R . .
C15 C 0.8580(2) 0.49307(18) 0.0489(2) 0.0232(6) Uani 1 1 d . . .
H15 H 0.8595 0.5428 -0.0031 0.028 Uiso 1 1 calc R . .
C16 C 0.8194(2) 0.50970(18) 0.1449(2) 0.0234(6) Uani 1 1 d . . .
H16 H 0.7957 0.5711 0.1596 0.028 Uiso 1 1 calc R . .
C17 C 0.8149(2) 0.43782(19) 0.2197(2) 0.0254(6) Uani 1 1 d . . .
H17 H 0.7870 0.4497 0.2850 0.030 Uiso 1 1 calc R . .
C18 C 0.8508(2) 0.34831(18) 0.2004(2) 0.0223(6) Uani 1 1 d . . .
H18 H 0.8469 0.2988 0.2518 0.027 Uiso 1 1 calc R . .
C19 C 1.0772(2) 0.23698(17) 0.0300(2) 0.0184(5) Uani 1 1 d . . .
H19A H 1.0517 0.2566 -0.0520 0.022 Uiso 1 1 calc R . .
H19B H 1.1232 0.2894 0.0754 0.022 Uiso 1 1 calc R . .
C20 C 1.1604(2) 0.15262(17) 0.0415(2) 0.0214(6) Uani 1 1 d . . .
H20A H 1.1957 0.1376 0.1244 0.026 Uiso 1 1 calc R . .
H20B H 1.1137 0.0976 0.0038 0.026 Uiso 1 1 calc R . .
C21 C 1.2605(2) 0.17212(19) -0.0137(2) 0.0238(6) Uani 1 1 d . . .
H21A H 1.2242 0.1854 -0.0968 0.029 Uiso 1 1 calc R . .
H21B H 1.3098 0.1148 -0.0079 0.029 Uiso 1 1 calc R . .
O1 O 1.42085(16) 0.16945(13) 0.26735(14) 0.0274(4) Uani 1 1 d . . .
O2 O 1.52510(15) 0.11982(13) 0.13043(14) 0.0260(4) Uani 1 1 d . . .
O3 O 1.57140(17) 0.27069(13) 0.22834(17) 0.0353(5) Uani 1 1 d . . .
P1 P 0.94498(5) 0.21794(4) 0.07675(5) 0.01666(18) Uani 1 1 d . . .
S1 S 1.35837(6) 0.26926(5) 0.05006(6) 0.02483(19) Uani 1 1 d . . .
S2 S 1.48354(5) 0.19783(5) 0.18482(5) 0.02103(18) Uani 1 1 d . . .

loop_
_atom_site_aniso_label
_atom_site_aniso_U_11
_atom_site_aniso_U_22
_atom_site_aniso_U_33
_atom_site_aniso_U_23
_atom_site_aniso_U_13
_atom_site_aniso_U_12
C1 0.0161(12) 0.0208(14) 0.0185(12) 0.0029(10) 0.0061(10) 0.0033(10)
C2 0.0206(14) 0.0243(15) 0.0240(14) -0.0001(11) 0.0024(11) -0.0021(11)
C3 0.0201(13) 0.0395(17) 0.0201(13) -0.0018(12) 0.0015(11) -0.0008(13)
C4 0.0188(13) 0.0352(17) 0.0240(13) 0.0123(12) 0.0070(11) 0.0049(12)
C5 0.0203(13) 0.0212(15) 0.0296(14) 0.0064(11) 0.0095(12) 0.0000(11)
C6 0.0206(13) 0.0220(14) 0.0182(12) -0.0007(10) 0.0075(10) -0.0002(11)
C7 0.0176(12) 0.0164(13) 0.0163(12) 0.0015(10) 0.0033(10) 0.0013(10)
C8 0.0198(13) 0.0210(14) 0.0203(13) 0.0012(11) 0.0069(11) -0.0015(11)
C9 0.0251(14) 0.0236(14) 0.0175(12) -0.0019(11) 0.0042(11) 0.0024(11)
C10 0.0205(13) 0.0174(13) 0.0242(13) 0.0000(11) -0.0019(11) -0.0015(11)
C11 0.0162(13) 0.0217(14) 0.0265(13) 0.0030(11) 0.0053(11) -0.0019(11)
C12 0.0204(13) 0.0188(13) 0.0210(13) 0.0029(10) 0.0071(11) 0.0009(11)
C13 0.0138(12) 0.0181(13) 0.0186(12) -0.0016(10) 0.0019(10) -0.0017(10)
C14 0.0178(13) 0.0247(14) 0.0194(13) 0.0020(11) 0.0055(11) -0.0006(11)
C15 0.0195(13) 0.0218(14) 0.0262(14) 0.0032(11) 0.0030(11) -0.0013(11)
C16 0.0196(13) 0.0203(14) 0.0264(14) -0.0031(11) 0.0001(11) 0.0016(11)
C17 0.0263(14) 0.0294(16) 0.0215(13) -0.0012(11) 0.0085(11) 0.0043(12)
C18 0.0224(14) 0.0238(15) 0.0204(13) 0.0027(11) 0.0056(11) 0.0011(11)
C19 0.0164(12) 0.0209(14) 0.0180(12) 0.0000(10) 0.0047(10) -0.0036(10)
C20 0.0180(13) 0.0212(14) 0.0240(13) -0.0035(11) 0.0044(11) -0.0028(11)
C21 0.0190(13) 0.0317(16) 0.0194(13) -0.0023(11) 0.0034(11) 0.0031(12)
O1 0.0370(11) 0.0281(11) 0.0193(9) -0.0014(8) 0.0117(8) -0.0005(9)
O2 0.0234(9) 0.0301(11) 0.0245(9) -0.0008(8) 0.0069(8) 0.0065(8)
O3 0.0276(10) 0.0300(12) 0.0399(11) 0.0025(9) -0.0039(9) -0.0083(9)
P1 0.0158(3) 0.0172(4) 0.0168(3) 0.0006(3) 0.0042(3) -0.0012(3)
S1 0.0187(4) 0.0264(4) 0.0284(4) 0.0080(3) 0.0050(3) -0.0002(3)
S2 0.0191(3) 0.0230(4) 0.0195(3) -0.0002(3) 0.0032(3) -0.0002(3)

loop_
_atom_type_symbol
_atom_type_description
_atom_type_scat_dispersion_real
_atom_type_scat_dispersion_imag
_atom_type_scat_source
C C 0.0033 0.0016 'International Tables Vol C Tables 4.2.6.8 and 6.1.1.4'
H H 0.0000 0.0000 'International Tables Vol C Tables 4.2.6.8 and 6.1.1.4'
O O 0.0106 0.0060 'International Tables Vol C Tables 4.2.6.8 and 6.1.1.4'
P P 0.1023 0.0942 'International Tables Vol C Tables 4.2.6.8 and 6.1.1.4'
S S 0.1246 0.1234 'International Tables Vol C Tables 4.2.6.8 and 6.1.1.4'

loop_
_geom_angle_atom_site_label_1
_geom_angle_atom_site_label_2
_geom_angle_atom_site_label_3
_geom_angle
_geom_angle_site_symmetry_1
_geom_angle_site_symmetry_3
_geom_angle_publ_flag
C6 C1 C2 120.0(2) . . ?
C6 C1 P1 121.02(18) . . ?
C2 C1 P1 118.83(19) . . ?
C3 C2 C1 119.5(2) . . ?
C2 C3 C4 120.3(2) . . ?
C5 C4 C3 120.6(2) . . ?
C4 C5 C6 119.4(2) . . ?
C1 C6 C5 120.2(2) . . ?
C8 C7 C12 120.0(2) . . ?
C8 C7 P1 121.99(19) . . ?
C12 C7 P1 118.01(18) . . ?
C9 C8 C7 119.6(2) . . ?
C8 C9 C10 120.4(2) . . ?
C9 C10 C11 120.2(2) . . ?
C12 C11 C10 119.7(2) . . ?
C11 C12 C7 120.1(2) . . ?
C18 C13 C14 119.8(2) . . ?
C18 C13 P1 122.25(19) . . ?
C14 C13 P1 117.96(18) . . ?
C15 C14 C13 119.5(2) . . ?
C16 C15 C14 120.2(2) . . ?
C17 C16 C15 120.4(2) . . ?
C16 C17 C18 120.4(2) . . ?
C17 C18 C13 119.7(2) . . ?
C20 C19 P1 115.39(17) . . ?
C21 C20 C19 111.2(2) . . ?
C20 C21 S1 114.77(18) . . ?
C7 P1 C1 107.97(11) . . ?
C7 P1 C13 111.12(11) . . ?
C1 P1 C13 110.13(11) . . ?
C7 P1 C19 111.92(11) . . ?
C1 P1 C19 108.79(11) . . ?
C13 P1 C19 106.90(11) . . ?
C21 S1 S2 99.77(9) . . ?
O2 S2 O3 115.11(12) . . ?
O2 S2 O1 113.38(11) . . ?
O3 S2 O1 113.15(12) . . ?
O2 S2 S1 105.60(7) . . ?
O3 S2 S1 101.20(8) . . ?
O1 S2 S1 106.97(8) . . ?

loop_
_geom_bond_atom_site_label_1
_geom_bond_atom_site_label_2
_geom_bond_distance
_geom_bond_site_symmetry_2
_geom_bond_publ_flag
C1 C6 1.388(3) . ?
C1 C2 1.398(3) . ?
C1 P1 1.795(2) . ?
C2 C3 1.378(4) . ?
C3 C4 1.386(4) . ?
C4 C5 1.383(4) . ?
C5 C6 1.389(3) . ?
C7 C8 1.394(3) . ?
C7 C12 1.400(3) . ?
C7 P1 1.792(2) . ?
C8 C9 1.387(3) . ?
C9 C10 1.389(4) . ?
C10 C11 1.394(4) . ?
C11 C12 1.386(3) . ?
C13 C18 1.392(3) . ?
C13 C14 1.402(3) . ?
C13 P1 1.794(2) . ?
C14 C15 1.387(4) . ?
C15 C16 1.379(4) . ?
C16 C17 1.377(4) . ?
C17 C18 1.384(4) . ?
C19 C20 1.527(3) . ?
C19 P1 1.805(2) . ?
C20 C21 1.525(4) . ?
C21 S1 1.820(3) . ?
O1 S2 1.4507(19) . ?
O2 S2 1.4442(18) . ?
O3 S2 1.4484(19) . ?
S1 S2 2.1117(9) . ?

loop_
_cod_related_entry_id
_cod_related_entry_database
_cod_related_entry_code
1 ChemSpider 10163849
